data_4102682
loop_
_publ_author_name
'Guan-Cheng Xu'
'Xiao-Ming Ma'
'Li Zhang'
'Zhe-Ming Wang'
'Song Gao'

_publ_section_title
;
 Disorder-Order Ferroelectric Transition in the Metal Formate Framework of
 [NH4][Zn(HCOO)3]
;
_journal_name_full 'Journal of the American Chemical Society'
_journal_page_first 9588
_journal_page_last 9590
_journal_paper_doi 10.1021/ja104263m
_journal_volume 132
_journal_year 2010
_chemical_formula_sum 'C3 H7 N O6 Zn'
_chemical_formula_weight 218.47
_chemical_name_systematic
; 
 ? 
;
_space_group_IT_number 182
_symmetry_cell_setting hexagonal
_symmetry_space_group_name_Hall 'P 6c 2c'
_symmetry_space_group_name_H-M 'P 63 2 2'
_atom_sites_solution_hydrogens difmap
_atom_sites_solution_primary direct
_atom_sites_solution_secondary difmap
_audit_creation_method SHELXL-97
_cell_angle_alpha 90.00
_cell_angle_beta 90.00
_cell_angle_gamma 120.00
_cell_formula_units_Z 2
_cell_length_a 7.3084(2)
_cell_length_b 7.3084(2)
_cell_length_c 8.1705(3)
_cell_measurement_reflns_used 2918
_cell_measurement_temperature 290(2)
_cell_measurement_theta_max 29.131
_cell_measurement_theta_min 3.395
_cell_volume 377.94(2)
_computing_cell_refinement 'HKL Scalepack (Otwinowski & Minor, 1997)'
_computing_data_collection 'KappaCCD (Nonius B. V., 1998)'
_computing_data_reduction 'HKL Denzo (Otwinowski & Minor, 1997) & maXus (Mackay et al., 1998)'
_computing_molecular_graphics 'Bruker SHELXTL V5.1 (Sheldrick, 1998)'
_computing_publication_material 'SHELXL-97 (Sheldrick, 1997)'
_computing_structure_refinement 'SHELXL-97 (Sheldrick, 1997)'
_computing_structure_solution 'SHELXS-97 (Sheldrick, 1997)'
_diffrn_ambient_temperature 290(2)
_diffrn_detector_area_resol_mean 9
_diffrn_measured_fraction_theta_full 0.992
_diffrn_measured_fraction_theta_max 0.992
_diffrn_measurement_device_type 'NONIUS KappaCCD'
_diffrn_measurement_method CCD
_diffrn_radiation_monochromator graphite
_diffrn_radiation_source 'fine-focus sealed tube'
_diffrn_radiation_type MoK\a
_diffrn_radiation_wavelength 0.71073
_diffrn_reflns_av_R_equivalents 0.0498
_diffrn_reflns_av_sigmaI/netI 0.0172
_diffrn_reflns_limit_h_max 9
_diffrn_reflns_limit_h_min -9
_diffrn_reflns_limit_k_max 9
_diffrn_reflns_limit_k_min -9
_diffrn_reflns_limit_l_max 11
_diffrn_reflns_limit_l_min -11
_diffrn_reflns_number 6989
_diffrn_reflns_theta_full 29.09
_diffrn_reflns_theta_max 29.09
_diffrn_reflns_theta_min 4.99
_exptl_absorpt_coefficient_mu 3.235
_exptl_absorpt_correction_T_max 0.446
_exptl_absorpt_correction_T_min 0.375
_exptl_absorpt_correction_type multi-scan
_exptl_absorpt_process_details
;
multi-scan from symmetry-related measurements 
 Sortav (Blessing 1995, 1997)
;
_exptl_crystal_colour colorless
_exptl_crystal_density_diffrn 1.920
_exptl_crystal_density_method 'not measured'
_exptl_crystal_description 'hexagonal block'
_exptl_crystal_F_000 220
_exptl_crystal_size_max 0.30
_exptl_crystal_size_mid 0.30
_exptl_crystal_size_min 0.26
_refine_diff_density_max 0.200
_refine_diff_density_min -0.529
_refine_diff_density_rms 0.056
_refine_ls_abs_structure_details 'Flack H D (1983), Acta Cryst. A39, 876-881'
_refine_ls_abs_structure_Flack -0.02(3)
_refine_ls_extinction_coef 1.03(5)
_refine_ls_extinction_expression Fc^*^=kFc[1+0.001xFc^2^\l^3^/sin(2\q)]^-1/4^
_refine_ls_extinction_method SHELXL
_refine_ls_goodness_of_fit_ref 1.080
_refine_ls_hydrogen_treatment refined
_refine_ls_matrix_type full
_refine_ls_number_parameters 26
_refine_ls_number_reflns 341
_refine_ls_number_restraints 0
_refine_ls_restrained_S_all 1.080
_refine_ls_R_factor_all 0.0220
_refine_ls_R_factor_gt 0.0191
_refine_ls_shift/su_max 0.000
_refine_ls_shift/su_mean 0.000
_refine_ls_structure_factor_coef Fsqd
_refine_ls_weighting_details 'calc w=1/[\s^2^(Fo^2^)+(0.0322P)^2^+0.0000P] where P=(Fo^2^+2Fc^2^)/3'
_refine_ls_weighting_scheme calc
_refine_ls_wR_factor_gt 0.0444
_refine_ls_wR_factor_ref 0.0453
_reflns_number_gt 316
_reflns_number_total 341
_reflns_threshold_expression >2sigma(I)
_cod_data_source_file ja104263m_si_003.cif
_cod_data_source_block 1-at-290K
_cod_database_code 4102682

loop_
_symmetry_equiv_pos_as_xyz
'x, y, z'
'-y, x-y, z'
'-x+y, -x, z'
'-x, -y, z+1/2'
'y, -x+y, z+1/2'
'x-y, x, z+1/2'
'y, x, -z'
'x-y, -y, -z'
'-x, -x+y, -z'
'-y, -x, -z+1/2'
'-x+y, y, -z+1/2'
'x, x-y, -z+1/2'

loop_
_atom_site_label
_atom_site_type_symbol
_atom_site_fract_x
_atom_site_fract_y
_atom_site_fract_z
_atom_site_U_iso_or_equiv
_atom_site_adp_type
_atom_site_occupancy
_atom_site_symmetry_multiplicity
_atom_site_calc_flag
_atom_site_refinement_flags
Zn1 Zn 0.6667 0.3333 0.7500 0.0216(2) Uani 1 6 d S
N1 N 1.0000 0.0000 0.7500 0.0620(14) Uani 1 6 d S
O1 O 0.88983(17) 0.30555(17) 0.89488(13) 0.0316(3) Uani 1 1 d .
C1 C 1.0000 0.4377(4) 1.0000 0.0351(6) Uani 1 2 d S
H1 H 1.0000 0.570(4) 1.0000 0.047(8) Uiso 1 2 d S
H2 H 0.977(6) 0.109(5) 0.826(3) 0.087(13) Uiso 0.67 1 d P

loop_
_atom_site_aniso_label
_atom_site_aniso_U_11
_atom_site_aniso_U_22
_atom_site_aniso_U_33
_atom_site_aniso_U_23
_atom_site_aniso_U_13
_atom_site_aniso_U_12
Zn1 0.0236(3) 0.0236(3) 0.0178(3) 0.000 0.000 0.01178(13)
N1 0.0387(13) 0.0387(13) 0.109(5) 0.000 0.000 0.0193(6)
O1 0.0340(7) 0.0352(7) 0.0286(6) -0.0083(6) -0.0118(5) 0.0197(6)
C1 0.0363(13) 0.0289(8) 0.0427(14) -0.0098(7) -0.0195(13) 0.0181(6)

loop_
_atom_type_symbol
_atom_type_description
_atom_type_scat_dispersion_real
_atom_type_scat_dispersion_imag
_atom_type_scat_source
C C 0.0033 0.0016 'International Tables Vol C Tables 4.2.6.8 and 6.1.1.4'
H H 0.0000 0.0000 'International Tables Vol C Tables 4.2.6.8 and 6.1.1.4'
N N 0.0061 0.0033 'International Tables Vol C Tables 4.2.6.8 and 6.1.1.4'
O O 0.0106 0.0060 'International Tables Vol C Tables 4.2.6.8 and 6.1.1.4'
Zn Zn 0.2839 1.4301 'International Tables Vol C Tables 4.2.6.8 and 6.1.1.4'

loop_
_geom_angle_atom_site_label_1
_geom_angle_atom_site_label_2
_geom_angle_atom_site_label_3
_geom_angle
_geom_angle_site_symmetry_1
_geom_angle_site_symmetry_3
O1 Zn1 O1 82.07(6) 10_666 .
O1 Zn1 O1 95.74(6) 10_666 3_665
O1 Zn1 O1 91.49(4) . 3_665
O1 Zn1 O1 91.49(4) 10_666 12_556
O1 Zn1 O1 95.74(6) . 12_556
O1 Zn1 O1 170.42(6) 3_665 12_556
O1 Zn1 O1 91.49(4) 10_666 11_656
O1 Zn1 O1 170.42(6) . 11_656
O1 Zn1 O1 82.07(6) 3_665 11_656
O1 Zn1 O1 91.49(4) 12_556 11_656
O1 Zn1 O1 170.42(6) 10_666 2_655
O1 Zn1 O1 91.49(4) . 2_655
O1 Zn1 O1 91.49(4) 3_665 2_655
O1 Zn1 O1 82.07(6) 12_556 2_655
O1 Zn1 O1 95.74(6) 11_656 2_655
C1 O1 Zn1 123.11(13) . .
O1 C1 O1 126.0(2) . 9_767
O1 C1 H1 116.98(12) . .
O1 C1 H1 116.98(13) 9_767 .

loop_
_geom_bond_atom_site_label_1
_geom_bond_atom_site_label_2
_geom_bond_distance
_geom_bond_site_symmetry_2
Zn1 O1 2.1056(11) 10_666
Zn1 O1 2.1056(11) .
Zn1 O1 2.1056(11) 3_665
Zn1 O1 2.1056(11) 12_556
Zn1 O1 2.1056(11) 11_656
Zn1 O1 2.1056(11) 2_655
N1 H2 1.08(2) .
O1 C1 1.2414(17) .
C1 O1 1.2414(17) 9_767
C1 H1 0.97(3) .

loop_
_geom_hbond_atom_site_label_D
_geom_hbond_atom_site_label_H
_geom_hbond_atom_site_label_A
_geom_hbond_distance_DH
_geom_hbond_distance_HA
_geom_hbond_distance_DA
_geom_hbond_angle_DHA
_geom_hbond_site_symmetry_A
N1 H2 O1 1.08(2) 1.93(3) 2.9723(10) 161(2) .
C1 H1 O1 0.97(3) 2.443(16) 3.044(2) 120.0(6) 2_655
